data_4064732
loop_
_publ_author_name
'Reitsamer, Christian'
'Schuh, Walter'
'Kopacka, Holger'
'Wurst, Klaus'
'Ellmerer, Ernst P.'
'Peringer, Paul'

_publ_section_title
;
 The First Carbodiphosphorane Complex with Two Palladium Centers Attached
 to the CDP Carbon: Assembly of a Single-Stranded di-Pd Helicate by the
 PCP Pincer ligand C(dppm)2
;
_journal_issue 15
_journal_name_full Organometallics
_journal_page_first 4220
_journal_paper_doi 10.1021/om2002975
_journal_volume 30
_journal_year 2011
_chemical_formula_sum 'C53 H49 Cl9 P4 Pd2'
_chemical_formula_weight 1341.65
_chemical_name_systematic
; 
 ? 
;
_space_group_IT_number 4
_symmetry_cell_setting monoclinic
_symmetry_space_group_name_Hall 'P 2yb'
_symmetry_space_group_name_H-M 'P 1 21 1'
_atom_sites_solution_hydrogens geom
_atom_sites_solution_primary direct
_atom_sites_solution_secondary difmap
_audit_creation_method SHELXL-97
_cell_angle_alpha 90.00
_cell_angle_beta 104.255(2)
_cell_angle_gamma 90.00
_cell_formula_units_Z 2
_cell_length_a 12.9599(4)
_cell_length_b 16.8199(5)
_cell_length_c 13.9015(6)
_cell_measurement_reflns_used 29334
_cell_measurement_temperature 233(2)
_cell_measurement_theta_max 25.0
_cell_measurement_theta_min 1.0
_cell_volume 2937.00(18)
_computing_data_collection COLLECT
_computing_data_reduction 'DENZO and Scalepack'
_computing_structure_refinement 'SHELXL-97 (Sheldrick, 1997)'
_computing_structure_solution 'SHELXS-97 (Sheldrick, 1990)'
_diffrn_ambient_temperature 233(2)
_diffrn_measured_fraction_theta_full 0.997
_diffrn_measured_fraction_theta_max 0.997
_diffrn_measurement_device_type 'Nonius KappaCCD'
_diffrn_measurement_method 'phi- and omega-scans'
_diffrn_radiation_monochromator graphite
_diffrn_radiation_source 'fine-focus sealed tube'
_diffrn_radiation_type MoK\a
_diffrn_radiation_wavelength 0.71073
_diffrn_reflns_av_R_equivalents 0.0400
_diffrn_reflns_av_sigmaI/netI 0.0563
_diffrn_reflns_limit_h_max 14
_diffrn_reflns_limit_h_min -14
_diffrn_reflns_limit_k_max 18
_diffrn_reflns_limit_k_min -19
_diffrn_reflns_limit_l_max 15
_diffrn_reflns_limit_l_min -15
_diffrn_reflns_number 15499
_diffrn_reflns_theta_full 24.00
_diffrn_reflns_theta_max 24.00
_diffrn_reflns_theta_min 1.93
_diffrn_standards_number 0
_exptl_absorpt_coefficient_mu 1.165
_exptl_absorpt_correction_type none
_exptl_crystal_colour yellow
_exptl_crystal_density_diffrn 1.517
_exptl_crystal_density_method 'not measured'
_exptl_crystal_description plate
_exptl_crystal_F_000 1344
_exptl_crystal_size_max 0.2
_exptl_crystal_size_mid 0.2
_exptl_crystal_size_min 0.05
_refine_diff_density_max 0.933
_refine_diff_density_min -0.497
_refine_diff_density_rms 0.101
_refine_ls_abs_structure_details 'Flack H D (1983), Acta Cryst. A39, 876-881'
_refine_ls_abs_structure_Flack -0.01(4)
_refine_ls_extinction_method none
_refine_ls_goodness_of_fit_ref 1.051
_refine_ls_hydrogen_treatment 'constr, refined at C2 (bond restraint)'
_refine_ls_matrix_type full
_refine_ls_number_parameters 615
_refine_ls_number_reflns 9011
_refine_ls_number_restraints 12
_refine_ls_restrained_S_all 1.052
_refine_ls_R_factor_all 0.0691
_refine_ls_R_factor_gt 0.0555
_refine_ls_shift/su_max 0.033
_refine_ls_shift/su_mean 0.000
_refine_ls_structure_factor_coef Fsqd
_refine_ls_weighting_details 'calc w=1/[\s^2^(Fo^2^)+(0.0804P)^2^+4.8015P] where P=(Fo^2^+2Fc^2^)/3'
_refine_ls_weighting_scheme calc
_refine_ls_wR_factor_gt 0.1382
_refine_ls_wR_factor_ref 0.1469
_reflns_number_gt 7773
_reflns_number_total 9011
_reflns_threshold_expression >2sigma(I)
_cod_data_source_file om2002975_si_001.cif
_cod_data_source_block p186
_cod_original_sg_symbol_H-M P21
_cod_database_code 4064732

loop_
_symmetry_equiv_pos_as_xyz
'x, y, z'
'-x, y+1/2, -z'

loop_
_atom_site_label
_atom_site_type_symbol
_atom_site_fract_x
_atom_site_fract_y
_atom_site_fract_z
_atom_site_U_iso_or_equiv
_atom_site_adp_type
_atom_site_occupancy
_atom_site_symmetry_multiplicity
_atom_site_calc_flag
_atom_site_refinement_flags
Pd1 Pd 0.77458(4) 0.73729(3) 0.86037(5) 0.04647(18) Uani 1 1 d .
Pd2 Pd 0.30434(5) 0.89268(4) 0.57130(5) 0.0535(2) Uani 1 1 d .
P1 P 0.85604(15) 0.64706(13) 0.78612(17) 0.0439(5) Uani 1 1 d .
P2 P 0.67482(16) 0.57060(12) 0.83295(17) 0.0450(5) Uani 1 1 d .
P3 P 0.53360(16) 0.70784(13) 0.72204(16) 0.0458(5) Uani 1 1 d .
P4 P 0.40744(17) 0.87402(12) 0.72336(17) 0.0469(5) Uani 1 1 d .
Cl1 Cl 0.9271(2) 0.81419(16) 0.8963(2) 0.0805(8) Uani 1 1 d .
Cl2 Cl 0.70066(18) 0.81774(16) 0.9669(2) 0.0692(7) Uani 1 1 d .
Cl3 Cl 0.1951(3) 0.91241(17) 0.4102(2) 0.0925(10) Uani 1 1 d .
Cl4 Cl 0.1809(3) 0.9539(2) 0.6377(2) 0.0969(11) Uani 1 1 d .
Cl5 Cl 0.4310(3) 0.8384(3) 0.5039(3) 0.1363(18) Uani 1 1 d .
C1 C 0.6311(6) 0.6715(5) 0.8292(6) 0.0441(18) Uani 1 1 d D
H1 H 0.597(5) 0.678(5) 0.885(4) 0.04(2) Uiso 1 1 d D
C2 C 0.7601(6) 0.5652(5) 0.7487(7) 0.047(2) Uani 1 1 d .
H2A H 0.7189 0.5721 0.6800 0.056 Uiso 1 1 calc .
H2B H 0.7969 0.5138 0.7546 0.056 Uiso 1 1 calc .
C3 C 0.5306(6) 0.8156(6) 0.7379(7) 0.053(2) Uani 1 1 d .
H3A H 0.5686 0.8385 0.6917 0.064 Uiso 1 1 calc .
H3B H 0.5740 0.8268 0.8048 0.064 Uiso 1 1 calc .
C101 C 0.9006(6) 0.6716(5) 0.6764(7) 0.048(2) Uani 1 1 d .
C102 C 0.9411(7) 0.7457(6) 0.6652(7) 0.060(2) Uani 1 1 d .
H102 H 0.9417 0.7854 0.7129 0.072 Uiso 1 1 calc .
C103 C 0.9814(9) 0.7620(7) 0.5829(10) 0.083(4) Uani 1 1 d .
H103 H 1.0132 0.8114 0.5769 0.100 Uiso 1 1 calc .
C104 C 0.9740(9) 0.7049(9) 0.5108(9) 0.083(3) Uani 1 1 d .
H104 H 0.9973 0.7164 0.4534 0.099 Uiso 1 1 calc .
C105 C 0.9343(9) 0.6339(7) 0.5214(8) 0.073(3) Uani 1 1 d .
H105 H 0.9307 0.5956 0.4715 0.087 Uiso 1 1 calc .
C106 C 0.8981(7) 0.6146(6) 0.6039(7) 0.062(2) Uani 1 1 d .
H106 H 0.8719 0.5634 0.6108 0.074 Uiso 1 1 calc .
C107 C 0.9688(7) 0.5974(5) 0.8714(7) 0.053(2) Uani 1 1 d .
C108 C 1.0086(7) 0.6254(6) 0.9651(8) 0.063(3) Uani 1 1 d .
H108 H 0.9812 0.6725 0.9853 0.075 Uiso 1 1 calc .
C109 C 1.0911(8) 0.5839(8) 1.0327(9) 0.080(3) Uani 1 1 d .
H109 H 1.1196 0.6025 1.0976 0.097 Uiso 1 1 calc .
C110 C 1.1280(9) 0.5133(8) 0.9971(10) 0.080(3) Uani 1 1 d .
H110 H 1.1811 0.4837 1.0405 0.096 Uiso 1 1 calc .
C111 C 1.0905(9) 0.4869(7) 0.9042(11) 0.083(3) Uani 1 1 d .
H111 H 1.1184 0.4404 0.8829 0.099 Uiso 1 1 calc .
C112 C 1.0107(8) 0.5284(7) 0.8403(9) 0.073(3) Uani 1 1 d .
H112 H 0.9841 0.5101 0.7750 0.088 Uiso 1 1 calc .
C201 C 0.5766(7) 0.4930(5) 0.8073(7) 0.053(2) Uani 1 1 d .
C202 C 0.5212(7) 0.4759(6) 0.8776(7) 0.061(2) Uani 1 1 d .
H202 H 0.5371 0.5034 0.9384 0.073 Uiso 1 1 calc .
C203 C 0.4419(8) 0.4183(6) 0.8589(9) 0.069(3) Uani 1 1 d .
H203 H 0.4020 0.4094 0.9060 0.083 Uiso 1 1 calc .
C204 C 0.4212(10) 0.3755(8) 0.7765(10) 0.092(4) Uani 1 1 d .
H204 H 0.3673 0.3367 0.7650 0.110 Uiso 1 1 calc .
C205 C 0.4813(10) 0.3890(9) 0.7062(9) 0.096(4) Uani 1 1 d .
H205 H 0.4697 0.3569 0.6491 0.115 Uiso 1 1 calc .
C206 C 0.5580(9) 0.4493(7) 0.7200(8) 0.075(3) Uani 1 1 d .
H206 H 0.5956 0.4600 0.6716 0.090 Uiso 1 1 calc .
C207 C 0.7536(6) 0.5505(6) 0.9561(7) 0.057(2) Uani 1 1 d .
C208 C 0.7677(8) 0.6020(7) 1.0353(8) 0.074(3) Uani 1 1 d .
H208 H 0.7337 0.6518 1.0271 0.089 Uiso 1 1 calc .
C209 C 0.8307(11) 0.5812(12) 1.1258(10) 0.105(5) Uani 1 1 d .
H209 H 0.8389 0.6166 1.1794 0.126 Uiso 1 1 calc .
C210 C 0.8806(12) 0.5118(18) 1.1391(16) 0.143(9) Uani 1 1 d .
H210 H 0.9250 0.4991 1.2015 0.172 Uiso 1 1 calc .
C211 C 0.8677(10) 0.4570(10) 1.0608(17) 0.115(6) Uani 1 1 d .
H211 H 0.9036 0.4080 1.0710 0.138 Uiso 1 1 calc .
C212 C 0.8028(8) 0.4749(7) 0.9693(9) 0.078(3) Uani 1 1 d .
H212 H 0.7914 0.4380 0.9171 0.093 Uiso 1 1 calc .
C301 C 0.5729(7) 0.6824(6) 0.6117(7) 0.060(2) Uani 1 1 d .
C302 C 0.5310(9) 0.6111(8) 0.5603(8) 0.087(4) Uani 1 1 d .
H302 H 0.4815 0.5788 0.5813 0.104 Uiso 1 1 calc .
C303 C 0.5691(12) 0.5923(12) 0.4758(11) 0.120(6) Uani 1 1 d .
H303 H 0.5457 0.5452 0.4409 0.144 Uiso 1 1 calc .
C304 C 0.6383(13) 0.6401(14) 0.4430(10) 0.120(6) Uani 1 1 d .
H304 H 0.6591 0.6259 0.3852 0.144 Uiso 1 1 calc .
C305 C 0.6792(9) 0.7097(10) 0.4931(10) 0.096(5) Uani 1 1 d .
H305 H 0.7276 0.7413 0.4696 0.115 Uiso 1 1 calc .
C306 C 0.6473(7) 0.7319(8) 0.5789(7) 0.071(3) Uani 1 1 d .
H306 H 0.6742 0.7782 0.6139 0.085 Uiso 1 1 calc .
C307 C 0.4051(6) 0.6653(5) 0.7136(7) 0.055(2) Uani 1 1 d .
C308 C 0.3266(8) 0.6675(7) 0.6219(9) 0.075(3) Uani 1 1 d .
H308 H 0.3431 0.6919 0.5668 0.090 Uiso 1 1 calc .
C309 C 0.2301(8) 0.6358(8) 0.6120(11) 0.088(4) Uani 1 1 d .
H309 H 0.1798 0.6368 0.5504 0.105 Uiso 1 1 calc .
C310 C 0.2052(9) 0.6012(8) 0.6944(14) 0.099(4) Uani 1 1 d .
H310 H 0.1365 0.5810 0.6896 0.119 Uiso 1 1 calc .
C311 C 0.2797(10) 0.5968(7) 0.7813(12) 0.090(4) Uani 1 1 d .
H311 H 0.2629 0.5697 0.8346 0.107 Uiso 1 1 calc .
C312 C 0.3791(7) 0.6300(6) 0.7953(9) 0.067(3) Uani 1 1 d .
H312 H 0.4279 0.6290 0.8577 0.081 Uiso 1 1 calc .
C401 C 0.4658(7) 0.9682(5) 0.7764(7) 0.057(2) Uani 1 1 d .
C402 C 0.4081(11) 1.0201(7) 0.8117(10) 0.091(4) Uani 1 1 d .
H402 H 0.3367 1.0082 0.8096 0.109 Uiso 1 1 calc .
C403 C 0.4504(18) 1.0912(9) 0.8516(13) 0.127(6) Uani 1 1 d .
H403 H 0.4109 1.1257 0.8820 0.152 Uiso 1 1 calc .
C404 C 0.5494(16) 1.1106(8) 0.8461(13) 0.121(6) Uani 1 1 d .
H404 H 0.5808 1.1574 0.8769 0.146 Uiso 1 1 calc .
C405 C 0.6064(12) 1.0627(8) 0.7959(16) 0.126(6) Uani 1 1 d .
H405 H 0.6718 1.0802 0.7856 0.151 Uiso 1 1 calc .
C406 C 0.5663(10) 0.9898(7) 0.7615(12) 0.097(4) Uani 1 1 d .
H406 H 0.6041 0.9554 0.7293 0.116 Uiso 1 1 calc .
C407 C 0.3446(6) 0.8321(5) 0.8155(6) 0.0451(19) Uani 1 1 d .
C408 C 0.2425(7) 0.7993(5) 0.7881(7) 0.055(2) Uani 1 1 d .
H408 H 0.2038 0.8009 0.7213 0.066 Uiso 1 1 calc .
C409 C 0.1992(8) 0.7652(6) 0.8571(8) 0.066(3) Uani 1 1 d .
H409 H 0.1309 0.7426 0.8381 0.079 Uiso 1 1 calc .
C410 C 0.2561(9) 0.7636(7) 0.9571(9) 0.075(3) Uani 1 1 d .
H410 H 0.2255 0.7401 1.0048 0.090 Uiso 1 1 calc .
C411 C 0.3555(8) 0.7960(6) 0.9854(7) 0.064(2) Uani 1 1 d .
H411 H 0.3936 0.7949 1.0524 0.077 Uiso 1 1 calc .
C412 C 0.3998(7) 0.8305(6) 0.9140(7) 0.059(2) Uani 1 1 d .
H412 H 0.4682 0.8531 0.9331 0.071 Uiso 1 1 calc .
C4 C 1.299(3) 0.469(4) 0.361(2) 0.113(18) Uiso 0.25 1 d PD
C4A C 1.170(3) 0.464(4) 0.424(2) 0.13(2) Uiso 0.25 1 d PD
Cl6 Cl 1.1675(8) 0.4438(7) 0.3017(8) 0.142(3) Uiso 0.50 1 d PD
Cl7 Cl 1.3009(10) 0.4435(8) 0.4753(10) 0.171(4) Uiso 0.50 1 d PD
C5 C 1.129(2) 0.3090(14) 0.7513(19) 0.098(8) Uiso 0.50 1 d PD
Cl8 Cl 1.1896(14) 0.2332(12) 0.7246(13) 0.230(6) Uiso 0.50 1 d PD
Cl9 Cl 1.1168(15) 0.3878(12) 0.6729(14) 0.237(7) Uiso 0.50 1 d PD
C6 C 1.221(2) 0.7489(18) 0.283(2) 0.129(11) Uiso 0.50 1 d PD
Cl10 Cl 1.1545(12) 0.6664(8) 0.3168(10) 0.172(4) Uiso 0.50 1 d PD
Cl11 Cl 1.1318(12) 0.7852(9) 0.1724(11) 0.187(5) Uiso 0.50 1 d PD
C7 C 1.322(3) 0.6977(19) 0.261(2) 0.134(11) Uiso 0.50 1 d PD
Cl12 Cl 1.2446(11) 0.7732(8) 0.1995(10) 0.172(4) Uiso 0.50 1 d PD
Cl13 Cl 1.253(2) 0.6825(17) 0.3546(18) 0.294(11) Uiso 0.50 1 d PD

loop_
_atom_site_aniso_label
_atom_site_aniso_U_11
_atom_site_aniso_U_22
_atom_site_aniso_U_33
_atom_site_aniso_U_23
_atom_site_aniso_U_13
_atom_site_aniso_U_12
Pd1 0.0346(3) 0.0433(3) 0.0615(4) -0.0064(3) 0.0121(3) -0.0016(3)
Pd2 0.0570(4) 0.0477(4) 0.0525(4) 0.0072(3) 0.0072(3) 0.0065(3)
P1 0.0335(10) 0.0403(11) 0.0590(13) -0.0013(10) 0.0135(9) -0.0035(9)
P2 0.0349(10) 0.0429(12) 0.0587(13) 0.0056(9) 0.0144(9) -0.0008(9)
P3 0.0349(10) 0.0470(12) 0.0552(13) -0.0015(9) 0.0103(9) 0.0015(9)
P4 0.0402(11) 0.0417(13) 0.0562(13) 0.0038(9) 0.0068(9) 0.0007(9)
Cl1 0.0511(13) 0.0673(16) 0.127(2) -0.0370(15) 0.0301(14) -0.0214(12)
Cl2 0.0504(13) 0.0770(16) 0.0787(16) -0.0282(13) 0.0128(11) 0.0074(11)
Cl3 0.127(3) 0.078(2) 0.0576(15) 0.0041(12) -0.0048(15) 0.0341(17)
Cl4 0.103(2) 0.114(2) 0.0717(18) 0.0114(17) 0.0182(16) 0.059(2)
Cl5 0.131(3) 0.212(5) 0.080(2) 0.062(3) 0.053(2) 0.102(3)
C1 0.043(4) 0.052(5) 0.041(4) 0.008(4) 0.017(3) 0.000(4)
C2 0.039(4) 0.036(4) 0.068(6) -0.004(4) 0.019(4) -0.006(3)
C3 0.031(4) 0.055(5) 0.068(6) 0.003(4) 0.001(4) -0.001(4)
C101 0.028(4) 0.051(5) 0.064(5) 0.007(4) 0.008(4) -0.001(3)
C102 0.059(5) 0.051(5) 0.068(6) 0.007(5) 0.014(4) -0.004(5)
C103 0.067(7) 0.080(8) 0.093(9) 0.041(7) 0.002(6) -0.012(6)
C104 0.066(7) 0.122(11) 0.067(7) 0.014(7) 0.029(5) -0.008(7)
C105 0.066(7) 0.080(8) 0.078(7) 0.004(6) 0.029(6) 0.009(6)
C106 0.044(5) 0.077(7) 0.067(6) -0.005(5) 0.019(4) 0.002(4)
C107 0.041(5) 0.053(5) 0.069(6) 0.003(4) 0.022(4) -0.002(4)
C108 0.042(5) 0.077(7) 0.068(6) 0.016(5) 0.010(4) -0.002(4)
C109 0.051(6) 0.097(9) 0.083(7) 0.021(7) -0.004(5) -0.016(6)
C110 0.066(7) 0.080(8) 0.091(9) 0.021(7) 0.011(6) 0.006(6)
C111 0.070(7) 0.066(7) 0.116(10) 0.015(7) 0.031(7) 0.023(6)
C112 0.056(6) 0.075(7) 0.088(7) -0.004(6) 0.018(5) 0.013(5)
C201 0.038(4) 0.052(5) 0.069(6) 0.008(4) 0.014(4) -0.008(4)
C202 0.056(5) 0.061(6) 0.067(6) 0.005(5) 0.017(5) -0.005(5)
C203 0.054(6) 0.069(7) 0.089(8) 0.019(6) 0.023(5) -0.019(5)
C204 0.084(8) 0.089(9) 0.096(9) 0.005(7) 0.010(7) -0.042(7)
C205 0.089(8) 0.105(9) 0.097(8) -0.029(8) 0.027(7) -0.050(8)
C206 0.086(7) 0.075(7) 0.074(7) -0.012(6) 0.037(6) -0.034(6)
C207 0.031(4) 0.064(6) 0.074(6) 0.012(5) 0.011(4) -0.006(4)
C208 0.060(6) 0.089(8) 0.074(7) 0.015(6) 0.018(5) -0.006(5)
C209 0.079(9) 0.154(14) 0.070(8) 0.024(9) -0.003(7) -0.004(9)
C210 0.057(8) 0.23(3) 0.145(16) 0.105(18) 0.024(10) -0.001(13)
C211 0.053(7) 0.099(11) 0.184(18) 0.091(12) 0.011(10) 0.004(7)
C212 0.050(6) 0.071(7) 0.110(9) 0.034(6) 0.016(6) 0.010(5)
C301 0.045(5) 0.082(7) 0.054(5) 0.007(5) 0.017(4) 0.023(5)
C302 0.070(7) 0.118(10) 0.067(7) -0.034(7) 0.007(5) 0.019(7)
C303 0.089(10) 0.177(16) 0.080(9) -0.072(10) -0.007(8) 0.003(10)
C304 0.084(10) 0.209(19) 0.067(8) -0.032(11) 0.016(7) 0.011(11)
C305 0.065(7) 0.153(14) 0.074(8) 0.038(9) 0.023(6) 0.040(8)
C306 0.046(5) 0.102(8) 0.064(6) 0.011(6) 0.015(4) 0.019(6)
C307 0.035(4) 0.041(5) 0.082(6) -0.001(4) 0.003(4) 0.007(4)
C308 0.048(6) 0.088(8) 0.085(7) -0.003(6) 0.009(5) 0.007(5)
C309 0.039(6) 0.098(9) 0.117(10) -0.030(8) 0.001(6) 0.004(6)
C310 0.047(6) 0.089(9) 0.157(14) -0.024(9) 0.014(8) -0.003(6)
C311 0.071(8) 0.066(7) 0.142(12) 0.013(7) 0.046(8) -0.008(6)
C312 0.038(5) 0.058(6) 0.106(8) 0.004(6) 0.017(5) 0.001(4)
C401 0.056(5) 0.049(5) 0.058(5) 0.020(4) -0.003(4) -0.006(4)
C402 0.106(9) 0.065(7) 0.125(10) -0.044(7) 0.069(8) -0.040(7)
C403 0.193(18) 0.086(10) 0.136(13) -0.047(9) 0.108(13) -0.040(11)
C404 0.145(15) 0.064(8) 0.139(13) -0.031(9) 0.006(11) -0.043(10)
C405 0.088(10) 0.062(9) 0.214(19) -0.013(10) 0.011(11) -0.028(7)
C406 0.063(7) 0.063(7) 0.152(13) -0.009(7) 0.004(7) 0.002(6)
C407 0.039(4) 0.034(4) 0.061(5) -0.003(4) 0.011(4) -0.002(3)
C408 0.047(5) 0.051(5) 0.064(6) -0.005(4) 0.010(4) 0.008(4)
C409 0.049(5) 0.065(6) 0.087(8) -0.007(5) 0.024(5) -0.001(4)
C410 0.077(7) 0.078(7) 0.081(7) 0.005(5) 0.043(6) -0.006(6)
C411 0.066(6) 0.066(6) 0.060(6) 0.014(5) 0.012(5) -0.003(5)
C412 0.056(5) 0.053(5) 0.063(6) 0.016(4) 0.005(4) -0.006(4)

loop_
_atom_type_symbol
_atom_type_description
_atom_type_scat_dispersion_real
_atom_type_scat_dispersion_imag
_atom_type_scat_source
C C 0.0033 0.0016 'International Tables Vol C Tables 4.2.6.8 and 6.1.1.4'
H H 0.0000 0.0000 'International Tables Vol C Tables 4.2.6.8 and 6.1.1.4'
P P 0.1023 0.0942 'International Tables Vol C Tables 4.2.6.8 and 6.1.1.4'
Cl Cl 0.1484 0.1585 'International Tables Vol C Tables 4.2.6.8 and 6.1.1.4'
Pd Pd -0.9988 1.0072 'International Tables Vol C Tables 4.2.6.8 and 6.1.1.4'

loop_
_geom_angle_atom_site_label_1
_geom_angle_atom_site_label_2
_geom_angle_atom_site_label_3
_geom_angle
C1 Pd1 P1 92.4(2)
C1 Pd1 Cl1 177.3(2)
P1 Pd1 Cl1 90.21(9)
C1 Pd1 Cl2 87.5(2)
P1 Pd1 Cl2 168.93(10)
Cl1 Pd1 Cl2 90.07(9)
P4 Pd2 Cl5 90.54(11)
P4 Pd2 Cl4 89.77(9)
Cl5 Pd2 Cl4 176.84(19)
P4 Pd2 Cl3 179.99(13)
Cl5 Pd2 Cl3 89.45(13)
Cl4 Pd2 Cl3 90.24(11)
C101 P1 C107 106.3(4)
C101 P1 C2 105.4(4)
C107 P1 C2 102.5(4)
C101 P1 Pd1 121.3(3)
C107 P1 Pd1 113.6(3)
C2 P1 Pd1 105.9(3)
C1 P2 C207 108.0(4)
C1 P2 C201 118.7(4)
C207 P2 C201 105.1(4)
C1 P2 C2 105.7(4)
C207 P2 C2 108.3(4)
C201 P2 C2 110.6(4)
C301 P3 C307 107.8(5)
C301 P3 C1 109.8(4)
C307 P3 C1 111.7(4)
C301 P3 C3 111.1(5)
C307 P3 C3 110.9(4)
C1 P3 C3 105.5(4)
C407 P4 C401 105.3(4)
C407 P4 C3 104.0(4)
C401 P4 C3 99.0(4)
C407 P4 Pd2 117.0(3)
C401 P4 Pd2 110.6(3)
C3 P4 Pd2 118.7(3)
H1 C1 P2 106(5)
H1 C1 P3 104(4)
P2 C1 P3 119.9(5)
H1 C1 Pd1 109(5)
P2 C1 Pd1 103.6(4)
P3 C1 Pd1 113.2(4)
P2 C2 P1 105.0(4)
P3 C3 P4 124.0(5)
C102 C101 C106 119.1(9)
C102 C101 P1 120.8(7)
C106 C101 P1 120.1(7)
C101 C102 C103 120.1(10)
C104 C103 C102 119.1(10)
C105 C104 C103 120.6(10)
C104 C105 C106 121.8(11)
C105 C106 C101 119.3(10)
C108 C107 C112 120.0(9)
C108 C107 P1 120.9(7)
C112 C107 P1 119.1(8)
C107 C108 C109 120.7(11)
C110 C109 C108 116.4(11)
C111 C110 C109 122.9(11)
C110 C111 C112 119.4(11)
C111 C112 C107 120.7(11)
C202 C201 C206 120.1(8)
C202 C201 P2 118.5(7)
C206 C201 P2 121.3(7)
C201 C202 C203 120.1(10)
C204 C203 C202 121.6(10)
C203 C204 C205 119.0(10)
C206 C205 C204 121.0(11)
C201 C206 C205 117.9(10)
C208 C207 C212 119.6(10)
C208 C207 P2 125.2(8)
C212 C207 P2 115.2(8)
C209 C208 C207 120.4(13)
C210 C209 C208 121.0(17)
C209 C210 C211 120.6(16)
C212 C211 C210 120.2(15)
C211 C212 C207 118.1(14)
C306 C301 C302 122.1(9)
C306 C301 P3 119.5(8)
C302 C301 P3 118.4(8)
C303 C302 C301 115.6(13)
C304 C303 C302 122.5(14)
C303 C304 C305 121.8(13)
C304 C305 C306 119.4(13)
C305 C306 C301 118.6(12)
C312 C307 C308 118.5(9)
C312 C307 P3 121.6(7)
C308 C307 P3 119.8(8)
C309 C308 C307 121.8(12)
C308 C309 C310 118.9(12)
C311 C310 C309 120.0(11)
C310 C311 C312 122.9(13)
C311 C312 C307 117.7(11)
C402 C401 C406 120.7(10)
C402 C401 P4 120.4(8)
C406 C401 P4 117.8(9)
C401 C402 C403 121.2(13)
C404 C403 C402 118.7(14)
C403 C404 C405 121.4(12)
C406 C405 C404 119.3(15)
C405 C406 C401 117.5(14)
C412 C407 C408 119.2(8)
C412 C407 P4 119.5(6)
C408 C407 P4 121.3(7)
C409 C408 C407 120.3(9)
C408 C409 C410 120.1(9)
C411 C410 C409 120.4(9)
C410 C411 C412 119.2(9)
C407 C412 C411 120.8(8)
Cl7 C4 Cl6 99.9(18)
Cl7 C4A Cl6 99.0(18)
C4A Cl6 C4 73(2)
C4 Cl7 C4A 77(2)
Cl8 C5 Cl9 116.7(18)
Cl12 C6 Cl13 136(3)
Cl12 C6 C7 68.8(18)
Cl13 C6 C7 68.0(17)
Cl12 C6 Cl10 135(2)
Cl13 C6 Cl10 45.9(12)
C7 C6 Cl10 95.8(19)
Cl12 C6 Cl11 52.3(11)
Cl13 C6 Cl11 148(2)
C7 C6 Cl11 113(2)
Cl10 C6 Cl11 104.4(16)
Cl13 Cl10 C6 56.1(15)
Cl12 Cl11 C6 47.4(11)
C6 C7 Cl12 46.4(12)
C6 C7 Cl13 51.4(14)
Cl12 C7 Cl13 97.6(18)
C6 Cl12 Cl11 80.3(14)
C6 Cl12 C7 64.7(19)
Cl11 Cl12 C7 132.3(16)
Cl10 Cl13 C6 78.0(17)
Cl10 Cl13 C7 111(2)
C6 Cl13 C7 60.7(19)

loop_
_geom_bond_atom_site_label_1
_geom_bond_atom_site_label_2
_geom_bond_distance
Pd1 C1 2.115(8)
Pd1 P1 2.241(2)
Pd1 Cl1 2.311(2)
Pd1 Cl2 2.375(2)
Pd2 P4 2.227(2)
Pd2 Cl5 2.273(3)
Pd2 Cl4 2.280(3)
Pd2 Cl3 2.359(3)
P1 C101 1.807(9)
P1 C107 1.840(9)
P1 C2 1.843(8)
P2 C1 1.786(9)
P2 C207 1.796(10)
P2 C201 1.797(9)
P2 C2 1.799(9)
P3 C301 1.784(9)
P3 C307 1.789(9)
P3 C1 1.806(8)
P3 C3 1.828(10)
P4 C407 1.820(9)
P4 C401 1.831(10)
P4 C3 1.842(9)
C1 H1 0.99(2)
C101 C102 1.377(13)
C101 C106 1.385(13)
C102 C103 1.396(15)
C103 C104 1.375(18)
C104 C105 1.322(17)
C105 C106 1.381(15)
C107 C108 1.360(14)
C107 C112 1.394(14)
C108 C109 1.420(15)
C109 C110 1.415(18)
C110 C111 1.338(18)
C111 C112 1.377(16)
C201 C202 1.378(13)
C201 C206 1.388(14)
C202 C203 1.390(13)
C203 C204 1.323(17)
C204 C205 1.411(17)
C205 C206 1.400(15)
C207 C208 1.377(15)
C207 C212 1.414(15)
C208 C209 1.366(18)
C209 C210 1.32(3)
C210 C211 1.40(3)
C211 C212 1.37(2)
C301 C306 1.430(15)
C301 C302 1.433(16)
C302 C303 1.418(19)
C303 C304 1.36(3)
C304 C305 1.40(2)
C305 C306 1.406(16)
C307 C312 1.394(15)
C307 C308 1.422(14)
C308 C309 1.336(16)
C309 C310 1.39(2)
C310 C311 1.35(2)
C311 C312 1.374(15)
C401 C402 1.321(15)
C401 C406 1.416(16)
C402 C403 1.374(19)
C403 C404 1.34(2)
C404 C405 1.39(3)
C405 C406 1.371(18)
C407 C412 1.381(13)
C407 C408 1.397(12)
C408 C409 1.353(14)
C409 C410 1.404(16)
C410 C411 1.365(15)
C411 C412 1.391(13)
C4 Cl7 1.64(3)
C4 Cl6 1.76(3)
C4A Cl7 1.70(3)
C4A Cl6 1.72(3)
C5 Cl8 1.59(2)
C5 Cl9 1.70(2)
C6 Cl12 1.33(3)
C6 Cl13 1.49(3)
C6 C7 1.66(5)
C6 Cl10 1.76(2)
C6 Cl11 1.78(2)
Cl10 Cl13 1.29(2)
Cl11 Cl12 1.431(18)
C7 Cl12 1.71(2)
C7 Cl13 1.77(3)
